data_7150330
loop_
_publ_author_name
'Siu, Jason'
'Baxendale, Ian R.'
'Ley, Steven V.'

_publ_section_title
;
 Microwave assisted Leimgruber-Batcho reaction for the preparation of
 indoles, azaindoles and pyrroylquinolines.
;
_journal_issue 2
_journal_name_full 'Organic &amp; biomolecular chemistry'
_journal_page_first 160
_journal_page_last 167
_journal_paper_doi 10.1039/b313012f
_journal_volume 2
_journal_year 2004
_chemical_formula_moiety 'C13 H14 N4 O2'
_chemical_formula_sum 'C13 H14 N4 O2'
_chemical_formula_weight 258.28
_chemical_name_systematic
;
?
;
_space_group_IT_number 15
_symmetry_cell_setting monoclinic
_symmetry_space_group_name_Hall '-C 2yc'
_symmetry_space_group_name_H-M 'C 1 2/c 1'
_atom_sites_solution_hydrogens geom
_atom_sites_solution_primary direct
_atom_sites_solution_secondary difmap
_audit_creation_method SHELXL-97
_cell_angle_alpha 90.00
_cell_angle_beta 97.258(2)
_cell_angle_gamma 90.00
_cell_formula_units_Z 8
_cell_length_a 8.9586(5)
_cell_length_b 16.1012(9)
_cell_length_c 18.1413(10)
_cell_measurement_reflns_used 49007
_cell_measurement_temperature 180(2)
_cell_measurement_theta_max 25.03
_cell_measurement_theta_min 1.02
_cell_volume 2595.8(3)
_computing_cell_refinement 'HKL Scalepack (Otwinowski & Minor 1997)'
_computing_data_collection 'Collect (Nonius B.V. 1998)'
_computing_data_reduction
;
HKL Denzo and Scalepack (Otwinowski & Minor 1997)
;
_computing_publication_material 'SHELXL-97 (Sheldrick 1997)'
_computing_structure_refinement 'SHELXL-97 (Sheldrick 1997)'
_computing_structure_solution 'SIR-92 (Altomare et al. 1994)'
_diffrn_ambient_temperature 180(2)
_diffrn_measured_fraction_theta_full 0.996
_diffrn_measured_fraction_theta_max 0.996
_diffrn_measurement_device_type 'Nonius Kappa CCD'
_diffrn_measurement_method 'Thin slice \w and \f scans'
_diffrn_radiation_source 'fine-focus sealed tube'
_diffrn_radiation_type MoK\a
_diffrn_radiation_wavelength 0.71073
_diffrn_reflns_av_R_equivalents 0.0380
_diffrn_reflns_av_sigmaI/netI 0.0374
_diffrn_reflns_limit_h_max 10
_diffrn_reflns_limit_h_min -10
_diffrn_reflns_limit_k_max 19
_diffrn_reflns_limit_k_min -17
_diffrn_reflns_limit_l_max 21
_diffrn_reflns_limit_l_min -20
_diffrn_reflns_number 9415
_diffrn_reflns_theta_full 25.01
_diffrn_reflns_theta_max 25.01
_diffrn_reflns_theta_min 3.65
_exptl_absorpt_coefficient_mu 0.093
_exptl_absorpt_correction_T_max 0.980
_exptl_absorpt_correction_T_min 0.884
_exptl_absorpt_correction_type multi-scan
_exptl_absorpt_process_details
;
multi-scan from symmetry-related measurements
Sortav (Blessing 1995)
;
_exptl_crystal_colour colourless
_exptl_crystal_density_diffrn 1.322
_exptl_crystal_density_method 'not measured'
_exptl_crystal_F_000 1088
_exptl_crystal_size_max 0.39
_exptl_crystal_size_mid 0.23
_exptl_crystal_size_min 0.23
_refine_diff_density_max 1.220
_refine_diff_density_min -0.727
_refine_diff_density_rms 0.083
_refine_ls_extinction_coef 0.005(6)
_refine_ls_extinction_expression Fc^*^=kFc[1+0.001xFc^2^\l^3^/sin(2\q)]^-1/4^
_refine_ls_extinction_method SHELXL
_refine_ls_goodness_of_fit_ref 1.575
_refine_ls_hydrogen_treatment mixed
_refine_ls_matrix_type full
_refine_ls_number_parameters 173
_refine_ls_number_reflns 2282
_refine_ls_number_restraints 10
_refine_ls_restrained_S_all 1.636
_refine_ls_R_factor_all 0.1272
_refine_ls_R_factor_gt 0.1086
_refine_ls_shift/su_max 0.432
_refine_ls_shift/su_mean 0.044
_refine_ls_structure_factor_coef Fsqd
_refine_ls_weighting_details 'calc w=1/[\s^2^(Fo^2^)+(0.2000P)^2^+0.0000P] where P=(Fo^2^+2Fc^2^)/3'
_refine_ls_weighting_scheme calc
_refine_ls_wR_factor_gt 0.3476
_refine_ls_wR_factor_ref 0.3693
_reflns_number_gt 1700
_reflns_number_total 2282
_reflns_threshold_expression >2sigma(I)
_cod_data_source_file b313012f.txt
_cod_data_source_block sl0350
_cod_depositor_comments
;
The following automatic conversions were performed:
'_symmetry_cell_setting' value 'Monoclinic' changed to 'monoclinic'
according to '/home/saulius/struct/CIF-dictionaries/cif_core.dic'
dictionary named 'cif_core.dic' version 2.4.1 from 2010-06-29.

Automatic conversion script
Id: cif_fix_enum 1527 2010-12-29 10:47:43Z saulius 
;
_cod_original_sg_symbol_H-M C2/c
_cod_database_code 7150330

loop_
_symmetry_equiv_pos_as_xyz
'x, y, z'
'-x, y, -z+1/2'
'x+1/2, y+1/2, z'
'-x+1/2, y+1/2, -z+1/2'
'-x, -y, -z'
'x, -y, z-1/2'
'-x+1/2, -y+1/2, -z'
'x+1/2, -y+1/2, z-1/2'

loop_
_atom_site_label
_atom_site_type_symbol
_atom_site_fract_x
_atom_site_fract_y
_atom_site_fract_z
_atom_site_U_iso_or_equiv
_atom_site_adp_type
_atom_site_occupancy
_atom_site_symmetry_multiplicity
_atom_site_calc_flag
_atom_site_refinement_flags
_atom_site_disorder_assembly
_atom_site_disorder_group
N1 N 0.1668(4) -0.03009(19) 0.29726(18) 0.0546(10) Uani 1 1 d . . .
H1N H 0.2003 -0.0456 0.2558 0.066 Uiso 1 1 calc R . .
O1 O 0.2828(5) 0.2002(2) 0.1936(2) 0.0989(14) Uani 1 1 d . A .
C1 C 0.1188(4) -0.0817(2) 0.3490(2) 0.0564(11) Uani 1 1 d . . .
H1 H 0.1161 -0.1405 0.3449 0.068 Uiso 1 1 calc R . .
N2 N 0.0647(3) 0.11355(17) 0.43007(16) 0.0480(9) Uani 1 1 d . . .
C2 C 0.0757(5) -0.0391(2) 0.4066(2) 0.0525(11) Uani 1 1 d . . .
H2 H 0.0389 -0.0617 0.4492 0.063 Uiso 1 1 calc R . .
N3 N 0.0610(4) 0.25772(16) 0.44264(18) 0.0538(10) Uani 1 1 d . . .
C3 C 0.0962(4) 0.0462(2) 0.3909(2) 0.0457(10) Uani 1 1 d . . .
C4 C 0.0897(4) 0.1877(2) 0.4017(2) 0.0443(10) Uani 1 1 d . . .
N4 N 0.2267(5) 0.3456(2) 0.3013(2) 0.0808(14) Uani 1 1 d . . .
C5 C 0.0389(5) 0.2426(2) 0.5207(2) 0.0644(13) Uani 1 1 d . . .
H5A H 0.1162 0.2042 0.5433 0.097 Uiso 1 1 calc R . .
H5B H -0.0609 0.2184 0.5226 0.097 Uiso 1 1 calc R . .
H5C H 0.0466 0.2953 0.5480 0.097 Uiso 1 1 calc R . .
C6 C -0.0461(6) 0.3189(3) 0.4102(3) 0.0833(16) Uani 1 1 d . . .
H6A H -0.0500 0.3177 0.3559 0.125 Uiso 1 1 calc R . .
H6B H -0.0150 0.3742 0.4287 0.125 Uiso 1 1 calc R . .
H6C H -0.1460 0.3061 0.4239 0.125 Uiso 1 1 calc R . .
C7 C 0.1532(4) 0.1972(2) 0.3338(2) 0.0491(10) Uani 1 1 d . . .
C8 C 0.1846(4) 0.1268(2) 0.29163(19) 0.0513(11) Uani 1 1 d . A .
C9 C 0.1537(4) 0.0503(2) 0.32096(19) 0.0470(10) Uani 1 1 d . . .
C10 C 0.1957(5) 0.2787(2) 0.3135(2) 0.0600(12) Uani 1 1 d . . .
C11 C 0.2524(6) 0.1358(3) 0.2209(2) 0.0696(13) Uani 1 1 d D . .
O2 O 0.3263(12) 0.0634(5) 0.2038(5) 0.0615(13) Uiso 0.327(6) 1 d PD A 1
C12 C 0.344(2) 0.0822(13) 0.1250(8) 0.094(2) Uiso 0.327(6) 1 d PD A 1
H12A H 0.2624 0.0572 0.0904 0.113 Uiso 0.327(6) 1 calc PR A 1
H12B H 0.3474 0.1428 0.1161 0.113 Uiso 0.327(6) 1 calc PR A 1
C13 C 0.478(2) 0.0462(17) 0.1187(13) 0.101(2) Uiso 0.327(6) 1 d PD A 1
H13A H 0.4748 0.0205 0.0695 0.152 Uiso 0.327(6) 1 calc PR A 1
H13B H 0.4992 0.0035 0.1571 0.152 Uiso 0.327(6) 1 calc PR A 1
H13C H 0.5577 0.0883 0.1248 0.152 Uiso 0.327(6) 1 calc PR A 1
O2' O 0.2455(6) 0.0637(3) 0.1845(2) 0.0615(13) Uiso 0.673(6) 1 d PD A 2
C12' C 0.2981(10) 0.0551(6) 0.1122(5) 0.094(2) Uiso 0.673(6) 1 d PD A 2
H12C H 0.2621 0.0033 0.0865 0.113 Uiso 0.673(6) 1 calc PR A 2
H12D H 0.2712 0.1036 0.0796 0.113 Uiso 0.673(6) 1 calc PR A 2
C13' C 0.4521(12) 0.0525(8) 0.1384(6) 0.101(2) Uiso 0.673(6) 1 d PD A 2
H13D H 0.5089 0.0381 0.0974 0.152 Uiso 0.673(6) 1 calc PR A 2
H13E H 0.4702 0.0105 0.1776 0.152 Uiso 0.673(6) 1 calc PR A 2
H13F H 0.4848 0.1069 0.1584 0.152 Uiso 0.673(6) 1 calc PR A 2

loop_
_atom_site_aniso_label
_atom_site_aniso_U_11
_atom_site_aniso_U_22
_atom_site_aniso_U_33
_atom_site_aniso_U_23
_atom_site_aniso_U_13
_atom_site_aniso_U_12
N1 0.068(2) 0.0480(19) 0.0499(18) -0.0034(13) 0.0151(14) 0.0034(14)
O1 0.152(4) 0.077(2) 0.078(2) 0.0114(17) 0.056(2) -0.013(2)
C1 0.070(3) 0.038(2) 0.064(2) 0.0031(16) 0.0146(19) 0.0048(16)
N2 0.0545(19) 0.0418(18) 0.0502(18) 0.0001(12) 0.0172(13) 0.0018(12)
C2 0.069(3) 0.0364(19) 0.055(2) 0.0050(15) 0.0194(18) 0.0010(15)
N3 0.070(2) 0.0374(17) 0.0554(19) -0.0019(13) 0.0128(15) 0.0036(14)
C3 0.053(2) 0.0381(19) 0.048(2) 0.0011(14) 0.0124(15) 0.0028(14)
C4 0.049(2) 0.0377(19) 0.046(2) 0.0011(13) 0.0058(15) -0.0004(13)
N4 0.123(4) 0.048(2) 0.074(3) 0.0093(18) 0.027(2) -0.019(2)
C5 0.083(3) 0.053(2) 0.059(3) -0.0107(17) 0.018(2) 0.0052(19)
C6 0.111(4) 0.065(3) 0.075(3) 0.003(2) 0.016(3) 0.032(3)
C7 0.059(2) 0.042(2) 0.047(2) 0.0049(15) 0.0073(16) -0.0010(16)
C8 0.065(3) 0.049(2) 0.041(2) 0.0015(14) 0.0125(16) -0.0008(16)
C9 0.057(2) 0.039(2) 0.045(2) -0.0029(14) 0.0093(16) 0.0039(14)
C10 0.082(3) 0.048(2) 0.051(2) 0.0019(18) 0.0132(19) -0.0091(19)
C11 0.094(3) 0.065(3) 0.053(2) 0.010(2) 0.022(2) -0.008(2)

loop_
_atom_type_symbol
_atom_type_description
_atom_type_scat_dispersion_real
_atom_type_scat_dispersion_imag
_atom_type_scat_source
C C 0.0033 0.0016 'International Tables Vol C Tables 4.2.6.8 and 6.1.1.4'
H H 0.0000 0.0000 'International Tables Vol C Tables 4.2.6.8 and 6.1.1.4'
N N 0.0061 0.0033 'International Tables Vol C Tables 4.2.6.8 and 6.1.1.4'
O O 0.0106 0.0060 'International Tables Vol C Tables 4.2.6.8 and 6.1.1.4'

loop_
_geom_angle_atom_site_label_1
_geom_angle_atom_site_label_2
_geom_angle_atom_site_label_3
_geom_angle
_geom_angle_site_symmetry_1
_geom_angle_site_symmetry_3
_geom_angle_publ_flag
C1 N1 C9 108.2(3) . . ?
C1 N1 H1N 125.9 . . ?
C9 N1 H1N 125.9 . . ?
C2 C1 N1 111.7(3) . . ?
C2 C1 H1 124.1 . . ?
N1 C1 H1 124.1 . . ?
C4 N2 C3 117.5(3) . . ?
C1 C2 C3 106.3(3) . . ?
C1 C2 H2 126.8 . . ?
C3 C2 H2 126.9 . . ?
C4 N3 C6 119.4(3) . . ?
C4 N3 C5 115.8(3) . . ?
C6 N3 C5 109.9(3) . . ?
N2 C3 C2 129.3(3) . . ?
N2 C3 C9 123.6(3) . . ?
C2 C3 C9 107.0(3) . . ?
N2 C4 N3 117.9(3) . . ?
N2 C4 C7 122.3(3) . . ?
N3 C4 C7 119.6(3) . . ?
N3 C5 H5A 109.5 . . ?
N3 C5 H5B 109.5 . . ?
H5A C5 H5B 109.5 . . ?
N3 C5 H5C 109.5 . . ?
H5A C5 H5C 109.5 . . ?
H5B C5 H5C 109.5 . . ?
N3 C6 H6A 109.4 . . ?
N3 C6 H6B 109.5 . . ?
H6A C6 H6B 109.5 . . ?
N3 C6 H6C 109.5 . . ?
H6A C6 H6C 109.5 . . ?
H6B C6 H6C 109.5 . . ?
C8 C7 C10 121.2(3) . . ?
C8 C7 C4 120.6(3) . . ?
C10 C7 C4 118.0(3) . . ?
C9 C8 C7 116.2(3) . . ?
C9 C8 C11 122.6(3) . . ?
C7 C8 C11 121.1(3) . . ?
N1 C9 C8 133.6(4) . . ?
N1 C9 C3 106.8(3) . . ?
C8 C9 C3 119.6(3) . . ?
N4 C10 C7 175.7(4) . . ?
O1 C11 O2' 123.3(4) . . ?
O1 C11 O2 119.6(5) . . ?
O2' C11 O2 32.4(4) . . ?
O1 C11 C8 125.3(4) . . ?
O2' C11 C8 110.1(4) . . ?
O2 C11 C8 111.5(5) . . ?
C11 O2 C12 99.0(9) . . ?
C13 C12 O2 101.5(14) . . ?
C13 C12 H12A 111.2 . . ?
O2 C12 H12A 111.1 . . ?
C13 C12 H12B 111.8 . . ?
O2 C12 H12B 111.7 . . ?
H12A C12 H12B 109.3 . . ?
C11 O2' C12' 122.0(5) . . ?
C13' C12' O2' 96.6(7) . . ?
C13' C12' H12C 112.3 . . ?
O2' C12' H12C 112.4 . . ?
C13' C12' H12D 112.5 . . ?
O2' C12' H12D 112.5 . . ?
H12C C12' H12D 110.0 . . ?
C12' C13' H13D 109.6 . . ?
C12' C13' H13E 109.5 . . ?
H13D C13' H13E 109.5 . . ?
C12' C13' H13F 109.3 . . ?
H13D C13' H13F 109.5 . . ?
H13E C13' H13F 109.5 . . ?

loop_
_geom_bond_atom_site_label_1
_geom_bond_atom_site_label_2
_geom_bond_distance
_geom_bond_site_symmetry_2
_geom_bond_publ_flag
N1 C1 1.363(5) . ?
N1 C9 1.373(5) . ?
N1 H1N 0.8800 . ?
O1 C11 1.195(6) . ?
C1 C2 1.346(5) . ?
C1 H1 0.9500 . ?
N2 C4 1.330(4) . ?
N2 C3 1.345(4) . ?
C2 C3 1.419(5) . ?
C2 H2 0.9500 . ?
N3 C4 1.392(4) . ?
N3 C6 1.447(5) . ?
N3 C5 1.474(5) . ?
C3 C9 1.431(5) . ?
C4 C7 1.428(5) . ?
N4 C10 1.142(5) . ?
C5 H5A 0.9800 . ?
C5 H5B 0.9800 . ?
C5 H5C 0.9800 . ?
C6 H6A 0.9800 . ?
C6 H6B 0.9800 . ?
C6 H6C 0.9800 . ?
C7 C8 1.415(5) . ?
C7 C10 1.428(5) . ?
C8 C9 1.384(5) . ?
C8 C11 1.495(6) . ?
C11 O2' 1.333(6) . ?
C11 O2 1.394(9) . ?
O2 C12 1.489(15) . ?
C12 C13 1.350(18) . ?
C12 H12A 0.9900 . ?
C12 H12B 0.9900 . ?
C13 H13A 0.9800 . ?
C13 H13B 0.9800 . ?
C13 H13C 0.9800 . ?
O2' C12' 1.455(9) . ?
C12' C13' 1.402(12) . ?
C12' H12C 0.9900 . ?
C12' H12D 0.9900 . ?
C13' H13D 0.9800 . ?
C13' H13E 0.9800 . ?
C13' H13F 0.9800 . ?

loop_
_geom_torsion_atom_site_label_1
_geom_torsion_atom_site_label_2
_geom_torsion_atom_site_label_3
_geom_torsion_atom_site_label_4
_geom_torsion
_geom_torsion_site_symmetry_1
_geom_torsion_site_symmetry_2
_geom_torsion_site_symmetry_3
_geom_torsion_site_symmetry_4
_geom_torsion_publ_flag
C9 N1 C1 C2 -0.6(5) . . . . ?
N1 C1 C2 C3 0.4(4) . . . . ?
C4 N2 C3 C2 -177.5(3) . . . . ?
C4 N2 C3 C9 -0.3(5) . . . . ?
C1 C2 C3 N2 177.5(4) . . . . ?
C1 C2 C3 C9 0.0(4) . . . . ?
C3 N2 C4 N3 -178.4(3) . . . . ?
C3 N2 C4 C7 -2.6(5) . . . . ?
C6 N3 C4 N2 -121.6(4) . . . . ?
C5 N3 C4 N2 13.4(5) . . . . ?
C6 N3 C4 C7 62.4(5) . . . . ?
C5 N3 C4 C7 -162.5(3) . . . . ?
N2 C4 C7 C8 3.7(5) . . . . ?
N3 C4 C7 C8 179.5(3) . . . . ?
N2 C4 C7 C10 -171.1(3) . . . . ?
N3 C4 C7 C10 4.7(5) . . . . ?
C10 C7 C8 C9 173.0(3) . . . . ?
C4 C7 C8 C9 -1.6(5) . . . . ?
C10 C7 C8 C11 -4.8(6) . . . . ?
C4 C7 C8 C11 -179.4(4) . . . . ?
C1 N1 C9 C8 -179.8(4) . . . . ?
C1 N1 C9 C3 0.5(4) . . . . ?
C7 C8 C9 N1 179.3(4) . . . . ?
C11 C8 C9 N1 -2.9(7) . . . . ?
C7 C8 C9 C3 -1.1(5) . . . . ?
C11 C8 C9 C3 176.7(3) . . . . ?
N2 C3 C9 N1 -178.1(3) . . . . ?
C2 C3 C9 N1 -0.3(4) . . . . ?
N2 C3 C9 C8 2.2(6) . . . . ?
C2 C3 C9 C8 180.0(3) . . . . ?
C8 C7 C10 N4 -175(6) . . . . ?
C4 C7 C10 N4 0(6) . . . . ?
C9 C8 C11 O1 -179.1(4) . . . . ?
C7 C8 C11 O1 -1.4(8) . . . . ?
C9 C8 C11 O2' 13.8(6) . . . . ?
C7 C8 C11 O2' -168.5(4) . . . . ?
C9 C8 C11 O2 -20.9(8) . . . . ?
C7 C8 C11 O2 156.8(6) . . . . ?
O1 C11 O2 C12 -34.5(11) . . . . ?
O2' C11 O2 C12 72.0(11) . . . . ?
C8 C11 O2 C12 165.9(9) . . . . ?
C11 O2 C12 C13 145.7(17) . . . . ?
O1 C11 O2' C12' 10.2(9) . . . . ?
O2 C11 O2' C12' -83.7(9) . . . . ?
C8 C11 O2' C12' 177.6(5) . . . . ?
C11 O2' C12' C13' 77.4(9) . . . . ?
